data_7237328
loop_
_publ_author_name
'Ma, Dongxin'
'Liu, Ruihuan'
'Qiu, Yong'
'Duan, Lian'

_publ_section_title
;
 High-performance yellow- and orange-emitting diodes based on novel
 sublimable cationic iridium(iii) complexes by ligand control
;
_journal_issue 21
_journal_name_full 'Journal of Materials Chemistry C'
_journal_page_first 5630
_journal_paper_doi 10.1039/C8TC01566J
_journal_volume 6
_journal_year 2018
_chemical_formula_moiety 'C40 H28 Ir N4, B C24 F20'
_chemical_formula_sum 'C64 H28 B F20 Ir N4'
_chemical_formula_weight 1435.91
_space_group_crystal_system triclinic
_space_group_IT_number 2
_space_group_name_Hall '-P 1'
_space_group_name_H-M_alt 'P -1'
_atom_sites_solution_hydrogens geom
_atom_sites_solution_primary heavy
_audit_creation_date 2018-04-01
_audit_creation_method
;
Olex2 1.2
(compiled 2017.03.02 svn.r3394 for OlexSys, GUI svn.r5324)
;
_audit_update_record
;
2018-04-04 deposited with the CCDC.
2018-05-02 downloaded from the CCDC.
;
_cell_angle_alpha 93.23(3)
_cell_angle_beta 92.79(3)
_cell_angle_gamma 101.64(3)
_cell_formula_units_Z 4
_cell_length_a 17.421(4)
_cell_length_b 17.680(4)
_cell_length_c 18.115(4)
_cell_measurement_temperature 153(2)
_cell_volume 5446(2)
_computing_molecular_graphics 'Olex2 (Dolomanov et al., 2009)'
_computing_publication_material 'Olex2 (Dolomanov et al., 2009)'
_computing_structure_refinement 'XL (Sheldrick, 2008)'
_computing_structure_solution 'XS (Sheldrick, 2008)'
_diffrn_ambient_temperature 153.15
_diffrn_measured_fraction_theta_full 0.993
_diffrn_measured_fraction_theta_max 0.993
_diffrn_measurement_device_type 'multiwire proportional'
_diffrn_measurement_method 'phi and omega scans'
_diffrn_radiation_monochromator graphite
_diffrn_radiation_type MoK\a
_diffrn_radiation_wavelength 0.71073
_diffrn_reflns_av_R_equivalents 0.0452
_diffrn_reflns_av_unetI/netI 0.0557
_diffrn_reflns_Laue_measured_fraction_full 0.993
_diffrn_reflns_Laue_measured_fraction_max 0.993
_diffrn_reflns_limit_h_max 20
_diffrn_reflns_limit_h_min -20
_diffrn_reflns_limit_k_max 19
_diffrn_reflns_limit_k_min -21
_diffrn_reflns_limit_l_max 21
_diffrn_reflns_limit_l_min -21
_diffrn_reflns_number 47912
_diffrn_reflns_point_group_measured_fraction_full 0.993
_diffrn_reflns_point_group_measured_fraction_max 0.993
_diffrn_reflns_theta_full 25.000
_diffrn_reflns_theta_max 25.000
_diffrn_reflns_theta_min 1.128
_exptl_absorpt_coefficient_mu 2.568
_exptl_absorpt_correction_type none
_exptl_crystal_density_diffrn 1.751
_exptl_crystal_F_000 2808
_exptl_crystal_size_max 0.12
_exptl_crystal_size_mid 0.04
_exptl_crystal_size_min 0.03
_refine_diff_density_max 1.389
_refine_diff_density_min -1.523
_refine_diff_density_rms 0.286
_refine_ls_extinction_method none
_refine_ls_goodness_of_fit_ref 1.163
_refine_ls_hydrogen_treatment constr
_refine_ls_matrix_type full
_refine_ls_number_parameters 1621
_refine_ls_number_reflns 19049
_refine_ls_number_restraints 0
_refine_ls_restrained_S_all 1.163
_refine_ls_R_factor_all 0.0557
_refine_ls_R_factor_gt 0.0451
_refine_ls_shift/su_max 0.003
_refine_ls_shift/su_mean 0.000
_refine_ls_structure_factor_coef Fsqd
_refine_ls_weighting_details 'w=1/[\s^2^(Fo^2^)+(0.1125P)^2^+5.9388P] where P=(Fo^2^+2Fc^2^)/3'
_refine_ls_weighting_scheme calc
_refine_ls_wR_factor_gt 0.1414
_refine_ls_wR_factor_ref 0.1837
_reflns_Friedel_coverage 0.000
_reflns_number_gt 17447
_reflns_number_total 19049
_reflns_threshold_expression 'I > 2\s(I)'
_cod_data_source_file c8tc01566j2.cif
_cod_data_source_block bww18166
_cod_database_code 7237328
_shelx_shelxl_version_number 2014/7
_shelx_space_group_comment
;
The symmetry employed for this shelxl refinement is uniquely defined
by the following loop, which should always be used as a source of
symmetry information in preference to the above space-group names.
They are only intended as comments.
;
_shelx_estimated_absorpt_t_max 0.927
_shelx_estimated_absorpt_t_min 0.748
_olex2_refinement_description
;
1. Fixed Uiso
 At 1.2 times of:
  All C(H) groups
2.a Aromatic/amide H refined with riding coordinates:
 C41(H41), C42(H42), C43(H43), C44(H44), C47(H47), C48(H48), C49(H49),
 C50(H50), C52(H52), C53(H53), C54(H54), C55(H55), C57(H57), C58(H58), C61(H61),
  C62(H62), C63(H63), C64(H64), C67(H67), C68(H68), C69(H69), C70(H70),
 C73(H73), C74(H74), C77(H77), C78(H78), C79(H79), C80(H80), C1(H1), C2(H2),
 C3(H3), C4(H4), C7(H7), C8(H8), C9(H9), C10(H10), C12(H12), C13(H13), C14(H14),
  C15(H15), C17(H17), C18(H18), C21(H21), C22(H22), C23(H23), C24(H24),
 C27(H27), C28(H28), C29(H29), C30(H30), C33(H33), C34(H34), C36(H36), C37(H37),
  C38(H38), C39(H39)
;
_olex2_submission_special_instructions 'No special instructions were received'

loop_
_space_group_symop_operation_xyz
'x, y, z'
'-x, -y, -z'

loop_
_atom_site_label
_atom_site_type_symbol
_atom_site_fract_x
_atom_site_fract_y
_atom_site_fract_z
_atom_site_U_iso_or_equiv
_atom_site_adp_type
_atom_site_occupancy
_atom_site_site_symmetry_order
_atom_site_calc_flag
_atom_site_refinement_flags_posn
Ir1 Ir 0.77526(2) 0.28534(2) 0.08091(2) 0.01583(10) Uani 1 1 d .
N5 N 0.7586(3) 0.3195(3) -0.0315(3) 0.0167(12) Uani 1 1 d .
N6 N 0.8558(3) 0.2322(3) 0.0179(3) 0.0182(12) Uani 1 1 d .
N7 N 0.7098(3) 0.1726(3) 0.0725(3) 0.0194(12) Uani 1 1 d .
N8 N 0.8380(3) 0.3988(3) 0.1014(3) 0.0177(12) Uani 1 1 d .
C41 C 0.9012(4) 0.1849(4) 0.0447(4) 0.0228(16) Uani 1 1 d .
H41 H 0.9011 0.1758 0.0959 0.027 Uiso 1 1 calc R
C42 C 0.9472(4) 0.1498(4) 0.0007(5) 0.0287(17) Uani 1 1 d .
H42 H 0.9801 0.1189 0.0219 0.034 Uiso 1 1 calc R
C43 C 0.9460(4) 0.1589(4) -0.0739(4) 0.0291(17) Uani 1 1 d .
H43 H 0.9767 0.1336 -0.1051 0.035 Uiso 1 1 calc R
C44 C 0.8982(4) 0.2070(4) -0.1031(4) 0.0248(16) Uani 1 1 d .
H44 H 0.8966 0.2146 -0.1546 0.030 Uiso 1 1 calc R
C45 C 0.8534(4) 0.2431(4) -0.0568(4) 0.0198(14) Uani 1 1 d .
C46 C 0.8009(4) 0.2913(4) -0.0827(4) 0.0184(14) Uani 1 1 d .
C47 C 0.7942(4) 0.3093(4) -0.1569(4) 0.0276(16) Uani 1 1 d .
H47 H 0.8229 0.2880 -0.1931 0.033 Uiso 1 1 calc R
C48 C 0.7455(4) 0.3581(4) -0.1767(4) 0.0270(16) Uani 1 1 d .
H48 H 0.7416 0.3714 -0.2266 0.032 Uiso 1 1 calc R
C49 C 0.7028(4) 0.3874(4) -0.1250(4) 0.0264(16) Uani 1 1 d .
H49 H 0.6677 0.4198 -0.1384 0.032 Uiso 1 1 calc R
C50 C 0.7121(4) 0.3685(4) -0.0525(4) 0.0233(15) Uani 1 1 d .
H50 H 0.6846 0.3907 -0.0158 0.028 Uiso 1 1 calc R
C51 C 0.6534(4) 0.1380(4) 0.0170(4) 0.0230(15) Uani 1 1 d .
C52 C 0.6169(4) 0.1855(4) -0.0272(4) 0.0253(16) Uani 1 1 d .
H52 H 0.6307 0.2403 -0.0191 0.030 Uiso 1 1 calc R
C53 C 0.5611(5) 0.1518(5) -0.0822(4) 0.036(2) Uani 1 1 d .
H53 H 0.5351 0.1840 -0.1103 0.043 Uiso 1 1 calc R
C54 C 0.5415(5) 0.0714(5) -0.0980(5) 0.039(2) Uani 1 1 d .
H54 H 0.5049 0.0497 -0.1380 0.047 Uiso 1 1 calc R
C55 C 0.5757(5) 0.0244(5) -0.0550(5) 0.038(2) Uani 1 1 d .
H55 H 0.5631 -0.0300 -0.0656 0.045 Uiso 1 1 calc R
C56 C 0.6303(5) 0.0568(5) 0.0058(5) 0.0330(18) Uani 1 1 d .
C57 C 0.6592(5) 0.0124(5) 0.0572(6) 0.043(2) Uani 1 1 d .
H57 H 0.6456 -0.0424 0.0502 0.052 Uiso 1 1 calc R
C58 C 0.7062(5) 0.0453(5) 0.1171(5) 0.036(2) Uani 1 1 d .
H58 H 0.7215 0.0140 0.1538 0.044 Uiso 1 1 calc R
C59 C 0.7323(4) 0.1266(4) 0.1244(4) 0.0226(15) Uani 1 1 d .
C60 C 0.7836(4) 0.1694(4) 0.1862(4) 0.0216(15) Uani 1 1 d .
C61 C 0.8114(5) 0.1328(5) 0.2456(4) 0.0282(17) Uani 1 1 d .
H61 H 0.7990 0.0780 0.2466 0.034 Uiso 1 1 calc R
C62 C 0.8567(5) 0.1774(5) 0.3022(5) 0.0349(19) Uani 1 1 d .
H62 H 0.8751 0.1535 0.3433 0.042 Uiso 1 1 calc R
C63 C 0.8762(5) 0.2575(5) 0.3001(4) 0.0343(19) Uani 1 1 d .
H63 H 0.9068 0.2882 0.3400 0.041 Uiso 1 1 calc R
C64 C 0.8504(4) 0.2924(5) 0.2387(4) 0.0258(16) Uani 1 1 d .
H64 H 0.8639 0.3471 0.2373 0.031 Uiso 1 1 calc R
C65 C 0.8051(4) 0.2485(4) 0.1793(4) 0.0184(14) Uani 1 1 d .
C66 C 0.6907(4) 0.3349(4) 0.1199(4) 0.0196(14) Uani 1 1 d .
C67 C 0.6130(4) 0.2988(4) 0.1317(4) 0.0204(15) Uani 1 1 d .
H67 H 0.5995 0.2439 0.1312 0.025 Uiso 1 1 calc R
C68 C 0.5565(4) 0.3411(4) 0.1440(4) 0.0271(16) Uani 1 1 d .
H68 H 0.5046 0.3151 0.1522 0.033 Uiso 1 1 calc R
C69 C 0.5740(4) 0.4224(5) 0.1446(4) 0.0301(18) Uani 1 1 d .
H69 H 0.5341 0.4512 0.1515 0.036 Uiso 1 1 calc R
C70 C 0.6497(4) 0.4595(4) 0.1349(4) 0.0249(16) Uani 1 1 d .
H70 H 0.6627 0.5144 0.1363 0.030 Uiso 1 1 calc R
C71 C 0.7079(4) 0.4168(4) 0.1231(4) 0.0218(15) Uani 1 1 d .
C72 C 0.7902(4) 0.4502(4) 0.1118(4) 0.0242(16) Uani 1 1 d .
C73 C 0.8189(4) 0.5303(4) 0.1126(4) 0.0251(16) Uani 1 1 d .
H73 H 0.7839 0.5647 0.1190 0.030 Uiso 1 1 calc R
C74 C 0.8971(5) 0.5598(5) 0.1043(5) 0.0367(19) Uani 1 1 d .
H74 H 0.9168 0.6139 0.1034 0.044 Uiso 1 1 calc R
C75 C 0.9468(5) 0.5067(5) 0.0973(4) 0.0308(17) Uani 1 1 d .
C76 C 0.9176(4) 0.4275(4) 0.0984(4) 0.0243(15) Uani 1 1 d .
C77 C 0.9702(4) 0.3766(4) 0.0991(4) 0.0265(17) Uani 1 1 d .
H77 H 0.9501 0.3228 0.1019 0.032 Uiso 1 1 calc R
C78 C 1.0485(5) 0.4021(5) 0.0957(5) 0.0355(19) Uani 1 1 d .
H78 H 1.0825 0.3663 0.0959 0.043 Uiso 1 1 calc R
C79 C 1.0800(5) 0.4822(5) 0.0920(5) 0.038(2) Uani 1 1 d .
H79 H 1.1348 0.5001 0.0886 0.046 Uiso 1 1 calc R
C80 C 1.0308(4) 0.5337(5) 0.0932(5) 0.0332(18) Uani 1 1 d .
H80 H 1.0519 0.5875 0.0915 0.040 Uiso 1 1 calc R
Ir2 Ir 0.73280(2) 0.28796(2) 0.55977(2) 0.01782(10) Uani 1 1 d .
N1 N 0.7051(3) 0.1943(3) 0.4727(3) 0.0217(13) Uani 1 1 d .
N2 N 0.7156(3) 0.3456(4) 0.4581(3) 0.0184(12) Uani 1 1 d .
N3 N 0.6221(4) 0.3130(4) 0.5802(3) 0.0236(13) Uani 1 1 d .
N4 N 0.8470(3) 0.2671(3) 0.5596(3) 0.0189(12) Uani 1 1 d .
C1 C 0.7053(4) 0.1197(4) 0.4831(5) 0.0276(17) Uani 1 1 d .
H1 H 0.7208 0.1059 0.5307 0.033 Uiso 1 1 calc R
C2 C 0.6839(5) 0.0631(5) 0.4272(5) 0.039(2) Uani 1 1 d .
H2 H 0.6840 0.0107 0.4363 0.046 Uiso 1 1 calc R
C3 C 0.6624(5) 0.0821(5) 0.3583(4) 0.036(2) Uani 1 1 d .
H3 H 0.6470 0.0433 0.3189 0.043 Uiso 1 1 calc R
C4 C 0.6636(4) 0.1596(5) 0.3470(5) 0.0332(18) Uani 1 1 d .
H4 H 0.6492 0.1741 0.2994 0.040 Uiso 1 1 calc R
C5 C 0.6857(4) 0.2155(5) 0.4049(4) 0.0253(16) Uani 1 1 d .
C6 C 0.6889(4) 0.2980(5) 0.3965(4) 0.0229(16) Uani 1 1 d .
C7 C 0.6653(5) 0.3265(5) 0.3327(4) 0.037(2) Uani 1 1 d .
H7 H 0.6476 0.2924 0.2901 0.044 Uiso 1 1 calc R
C8 C 0.6672(5) 0.4043(6) 0.3295(5) 0.042(2) Uani 1 1 d .
H8 H 0.6505 0.4242 0.2852 0.051 Uiso 1 1 calc R
C9 C 0.6937(5) 0.4534(5) 0.3918(5) 0.0328(18) Uani 1 1 d .
H9 H 0.6946 0.5073 0.3913 0.039 Uiso 1 1 calc R
C10 C 0.7192(4) 0.4219(5) 0.4557(5) 0.0282(17) Uani 1 1 d .
H10 H 0.7394 0.4553 0.4981 0.034 Uiso 1 1 calc R
C11 C 0.5501(4) 0.2673(4) 0.5589(4) 0.0244(15) Uani 1 1 d .
C12 C 0.5416(5) 0.1884(5) 0.5324(5) 0.0348(19) Uani 1 1 d .
H12 H 0.5871 0.1668 0.5295 0.042 Uiso 1 1 calc R
C13 C 0.4703(4) 0.1431(5) 0.5110(5) 0.039(2) Uani 1 1 d .
H13 H 0.4668 0.0905 0.4944 0.047 Uiso 1 1 calc R
C14 C 0.4019(5) 0.1735(6) 0.5132(5) 0.049(3) Uani 1 1 d .
H14 H 0.3527 0.1430 0.4946 0.059 Uiso 1 1 calc R
C15 C 0.4070(5) 0.2476(6) 0.5424(5) 0.038(2) Uani 1 1 d .
H15 H 0.3601 0.2669 0.5463 0.046 Uiso 1 1 calc R
C16 C 0.4799(4) 0.2969(5) 0.5671(5) 0.0338(19) Uani 1 1 d .
C17 C 0.4862(5) 0.3704(6) 0.6010(5) 0.045(2) Uani 1 1 d .
H17 H 0.4409 0.3922 0.6055 0.054 Uiso 1 1 calc R
C18 C 0.5572(5) 0.4104(5) 0.6273(5) 0.0341(19) Uani 1 1 d .
H18 H 0.5611 0.4592 0.6535 0.041 Uiso 1 1 calc R
C19 C 0.6250(4) 0.3820(4) 0.6171(4) 0.0219(15) Uani 1 1 d .
C20 C 0.7049(5) 0.4227(4) 0.6449(4) 0.0263(16) Uani 1 1 d .
C21 C 0.7185(5) 0.4922(5) 0.6890(4) 0.0333(18) Uani 1 1 d .
H21 H 0.6764 0.5168 0.7000 0.040 Uiso 1 1 calc R
C22 C 0.7949(5) 0.5246(5) 0.7166(5) 0.038(2) Uani 1 1 d .
H22 H 0.8061 0.5727 0.7451 0.046 Uiso 1 1 calc R
C23 C 0.8543(5) 0.4853(5) 0.7016(5) 0.038(2) Uani 1 1 d .
H23 H 0.9061 0.5058 0.7221 0.045 Uiso 1 1 calc R
C24 C 0.8401(4) 0.4175(4) 0.6581(4) 0.0228(15) Uani 1 1 d .
H24 H 0.8824 0.3927 0.6486 0.027 Uiso 1 1 calc R
C25 C 0.7649(4) 0.3837(4) 0.6272(4) 0.0221(15) Uani 1 1 d .
C26 C 0.7326(4) 0.2214(4) 0.6458(4) 0.0242(16) Uani 1 1 d .
C27 C 0.6704(5) 0.2009(4) 0.6933(4) 0.0287(17) Uani 1 1 d .
H27 H 0.6249 0.2226 0.6877 0.034 Uiso 1 1 calc R
C28 C 0.6751(5) 0.1495(4) 0.7479(4) 0.0320(18) Uani 1 1 d .
H28 H 0.6336 0.1370 0.7801 0.038 Uiso 1 1 calc R
C29 C 0.7414(6) 0.1159(4) 0.7552(4) 0.035(2) Uani 1 1 d .
H29 H 0.7448 0.0812 0.7928 0.042 Uiso 1 1 calc R
C30 C 0.8014(5) 0.1330(4) 0.7082(4) 0.0278(17) Uani 1 1 d .
H30 H 0.8453 0.1089 0.7124 0.033 Uiso 1 1 calc R
C31 C 0.7975(4) 0.1867(4) 0.6536(4) 0.0229(15) Uani 1 1 d .
C32 C 0.8589(4) 0.2101(4) 0.6045(4) 0.0253(16) Uani 1 1 d .
C33 C 0.9285(4) 0.1812(4) 0.6017(4) 0.0262(16) Uani 1 1 d .
H33 H 0.9360 0.1415 0.6328 0.031 Uiso 1 1 calc R
C34 C 0.9845(5) 0.2089(5) 0.5560(4) 0.0311(18) Uani 1 1 d .
H34 H 1.0293 0.1861 0.5522 0.037 Uiso 1 1 calc R
C35 C 0.9768(4) 0.2716(4) 0.5139(4) 0.0287(17) Uani 1 1 d .
C36 C 1.0368(5) 0.3080(5) 0.4710(5) 0.0364(19) Uani 1 1 d .
H36 H 1.0816 0.2857 0.4651 0.044 Uiso 1 1 calc R
C37 C 1.0325(5) 0.3758(6) 0.4371(5) 0.043(2) Uani 1 1 d .
H37 H 1.0741 0.4006 0.4092 0.052 Uiso 1 1 calc R
C38 C 0.9654(5) 0.4063(5) 0.4452(5) 0.037(2) Uani 1 1 d .
H38 H 0.9625 0.4536 0.4240 0.045 Uiso 1 1 calc R
C39 C 0.9027(4) 0.3697(4) 0.4834(4) 0.0241(15) Uani 1 1 d .
H39 H 0.8566 0.3906 0.4860 0.029 Uiso 1 1 calc R
C40 C 0.9078(4) 0.3019(4) 0.5180(4) 0.0215(15) Uani 1 1 d .
F1 F 0.2282(3) 0.3021(3) 0.6250(3) 0.0370(11) Uani 1 1 d .
F2 F 0.1578(3) 0.4157(3) 0.5852(3) 0.0381(12) Uani 1 1 d .
F3 F 0.0294(3) 0.4435(3) 0.6551(3) 0.0438(13) Uani 1 1 d .
F4 F -0.0272(3) 0.3524(3) 0.7652(3) 0.0388(12) Uani 1 1 d .
F5 F 0.0448(2) 0.2451(3) 0.8102(3) 0.0335(11) Uani 1 1 d .
F6 F 0.1964(3) 0.3013(2) 0.8771(3) 0.0339(10) Uani 1 1 d .
F7 F 0.1695(3) 0.2642(3) 1.0150(3) 0.0417(12) Uani 1 1 d .
F8 F 0.1374(3) 0.1103(3) 1.0466(3) 0.0441(13) Uani 1 1 d .
F9 F 0.1323(3) -0.0014(3) 0.9362(3) 0.0432(12) Uani 1 1 d .
F10 F 0.1541(3) 0.0357(2) 0.7981(2) 0.0314(10) Uani 1 1 d .
F11 F 0.0327(3) 0.1042(3) 0.7370(3) 0.0346(11) Uani 1 1 d .
F12 F -0.0305(3) -0.0120(3) 0.6390(3) 0.0505(14) Uani 1 1 d .
F13 F 0.0507(3) -0.0496(3) 0.5225(3) 0.0572(16) Uani 1 1 d .
F14 F 0.1963(3) 0.0363(4) 0.5046(3) 0.0544(15) Uani 1 1 d .
F15 F 0.2638(3) 0.1480(3) 0.6048(3) 0.0409(12) Uani 1 1 d .
F16 F 0.3015(3) 0.0964(3) 0.7413(3) 0.0364(11) Uani 1 1 d .
F17 F 0.4568(3) 0.1344(3) 0.7530(3) 0.0469(14) Uani 1 1 d .
F18 F 0.5331(3) 0.2862(3) 0.7741(3) 0.0479(13) Uani 1 1 d .
F19 F 0.4459(3) 0.3988(3) 0.7811(3) 0.0421(12) Uani 1 1 d .
F20 F 0.2918(3) 0.3634(2) 0.7645(3) 0.0350(11) Uani 1 1 d .
C81 C 0.1439(4) 0.2688(4) 0.7226(4) 0.0207(14) Uani 1 1 d .
C82 C 0.1664(4) 0.3152(4) 0.6635(4) 0.0250(16) Uani 1 1 d .
C83 C 0.1303(4) 0.3731(4) 0.6417(4) 0.0241(16) Uani 1 1 d .
C84 C 0.0662(4) 0.3866(4) 0.6769(4) 0.0230(15) Uani 1 1 d .
C85 C 0.0377(4) 0.3405(4) 0.7306(4) 0.0228(15) Uani 1 1 d .
C86 C 0.0764(4) 0.2850(4) 0.7534(4) 0.0215(15) Uani 1 1 d .
C87 C 0.1739(4) 0.1706(4) 0.8285(4) 0.0185(14) Uani 1 1 d .
C88 C 0.1794(4) 0.2250(4) 0.8883(4) 0.0216(15) Uani 1 1 d .
C89 C 0.1661(4) 0.2071(5) 0.9610(4) 0.0279(17) Uani 1 1 d .
C90 C 0.1505(5) 0.1308(5) 0.9765(4) 0.0345(19) Uani 1 1 d .
C91 C 0.1478(4) 0.0751(4) 0.9217(4) 0.0266(16) Uani 1 1 d .
C92 C 0.1591(4) 0.0955(4) 0.8485(4) 0.0256(16) Uani 1 1 d .
C93 C 0.1534(4) 0.1301(4) 0.6792(4) 0.0207(15) Uani 1 1 d .
C94 C 0.0775(5) 0.0877(5) 0.6809(4) 0.0274(17) Uani 1 1 d .
C95 C 0.0420(5) 0.0280(5) 0.6318(5) 0.038(2) Uani 1 1 d .
C96 C 0.0837(5) 0.0088(5) 0.5718(5) 0.037(2) Uani 1 1 d .
C97 C 0.1575(5) 0.0517(5) 0.5643(5) 0.0352(19) Uani 1 1 d .
C98 C 0.1904(5) 0.1104(5) 0.6168(4) 0.0320(18) Uani 1 1 d .
C99 C 0.2867(4) 0.2273(4) 0.7476(4) 0.0228(15) Uani 1 1 d .
C100 C 0.3348(4) 0.1722(4) 0.7481(5) 0.0277(17) Uani 1 1 d .
C101 C 0.4155(4) 0.1914(5) 0.7555(5) 0.0319(18) Uani 1 1 d .
C102 C 0.4530(4) 0.2670(5) 0.7669(4) 0.0315(18) Uani 1 1 d .
C103 C 0.4103(5) 0.3233(5) 0.7694(5) 0.0306(18) Uani 1 1 d .
C104 C 0.3287(4) 0.3031(4) 0.7614(4) 0.0266(16) Uani 1 1 d .
B1 B 0.1908(5) 0.1998(5) 0.7442(5) 0.0205(17) Uani 1 1 d .
F21 F 0.1975(2) 0.2576(3) 0.3555(3) 0.0372(11) Uani 1 1 d .
F22 F 0.2379(3) 0.3652(3) 0.4639(3) 0.0399(12) Uani 1 1 d .
F23 F 0.3876(3) 0.4455(3) 0.4868(3) 0.0384(11) Uani 1 1 d .
F24 F 0.4991(3) 0.4135(3) 0.3950(3) 0.0421(12) Uani 1 1 d .
F25 F 0.4593(2) 0.3090(3) 0.2816(3) 0.0341(11) Uani 1 1 d .
F26 F 0.2241(3) 0.0436(2) 0.2139(3) 0.0368(11) Uani 1 1 d .
F27 F 0.0723(3) -0.0070(3) 0.1881(3) 0.0436(12) Uani 1 1 d .
F28 F -0.0276(3) 0.0932(3) 0.1777(3) 0.0467(13) Uani 1 1 d .
F29 F 0.0329(3) 0.2479(3) 0.1876(3) 0.0455(13) Uani 1 1 d .
F30 F 0.1869(3) 0.3021(2) 0.2106(3) 0.0345(11) Uani 1 1 d .
F31 F 0.3196(3) 0.1308(2) 0.0967(3) 0.0313(10) Uani 1 1 d .
F32 F 0.3533(3) 0.1855(3) -0.0350(3) 0.0434(12) Uani 1 1 d .
F33 F 0.3796(4) 0.3401(3) -0.0514(3) 0.0514(14) Uani 1 1 d .
F34 F 0.3737(3) 0.4394(3) 0.0690(3) 0.0455(13) Uani 1 1 d .
F35 F 0.3460(3) 0.3874(2) 0.2000(2) 0.0325(10) Uani 1 1 d .
F36 F 0.2732(3) 0.1165(3) 0.3563(2) 0.0325(10) Uani 1 1 d .
F37 F 0.3490(3) 0.0100(3) 0.4045(3) 0.0434(12) Uani 1 1 d .
F38 F 0.4803(3) -0.0150(3) 0.3402(3) 0.0490(14) Uani 1 1 d .
F39 F 0.5336(3) 0.0697(3) 0.2235(3) 0.0388(12) Uani 1 1 d .
F40 F 0.4604(2) 0.1745(3) 0.1743(3) 0.0310(10) Uani 1 1 d .
C105 C 0.3254(4) 0.2803(4) 0.3088(4) 0.0222(15) Uani 1 1 d .
C106 C 0.2736(4) 0.2960(4) 0.3595(4) 0.0248(16) Uani 1 1 d .
C107 C 0.2930(4) 0.3501(4) 0.4175(4) 0.0268(16) Uani 1 1 d .
C108 C 0.3694(4) 0.3926(4) 0.4309(4) 0.0254(16) Uani 1 1 d .
C109 C 0.4252(4) 0.3774(4) 0.3837(4) 0.0258(16) Uani 1 1 d .
C110 C 0.4018(4) 0.3203(4) 0.3253(4) 0.0265(16) Uani 1 1 d .
C111 C 0.2151(4) 0.1773(4) 0.2198(4) 0.0242(16) Uani 1 1 d .
C112 C 0.1606(4) 0.2233(4) 0.2084(4) 0.0231(15) Uani 1 1 d .
C113 C 0.0808(4) 0.1982(5) 0.1965(4) 0.0277(17) Uani 1 1 d .
C114 C 0.0505(4) 0.1197(5) 0.1906(4) 0.0297(17) Uani 1 1 d .
C115 C 0.0999(5) 0.0700(5) 0.1973(4) 0.0295(18) Uani 1 1 d .
C116 C 0.1811(4) 0.0982(4) 0.2108(4) 0.0246(16) Uani 1 1 d .
C117 C 0.3332(4) 0.2543(4) 0.1568(4) 0.0223(15) Uani 1 1 d .
C118 C 0.3467(4) 0.3339(4) 0.1446(4) 0.0257(16) Uani 1 1 d .
C119 C 0.3612(5) 0.3624(4) 0.0769(5) 0.0304(18) Uani 1 1 d .
C120 C 0.3644(5) 0.3144(5) 0.0160(4) 0.0333(18) Uani 1 1 d .
C121 C 0.3513(5) 0.2346(5) 0.0244(4) 0.0294(17) Uani 1 1 d .
C122 C 0.3346(4) 0.2078(5) 0.0922(4) 0.0283(17) Uani 1 1 d .
C123 C 0.3606(4) 0.1514(4) 0.2601(4) 0.0242(16) Uani 1 1 d .
C124 C 0.3376(4) 0.1059(4) 0.3202(5) 0.0292(17) Uani 1 1 d .
C125 C 0.3758(5) 0.0524(5) 0.3482(5) 0.0333(19) Uani 1 1 d .
C126 C 0.4420(5) 0.0382(4) 0.3149(5) 0.034(2) Uani 1 1 d .
C127 C 0.4681(4) 0.0796(5) 0.2567(5) 0.0317(18) Uani 1 1 d .
C128 C 0.4287(4) 0.1358(4) 0.2309(4) 0.0250(16) Uani 1 1 d .
B2 B 0.3092(5) 0.2154(5) 0.2370(5) 0.0264(18) Uani 1 1 d .

loop_
_atom_site_aniso_label
_atom_site_aniso_U_11
_atom_site_aniso_U_22
_atom_site_aniso_U_33
_atom_site_aniso_U_23
_atom_site_aniso_U_13
_atom_site_aniso_U_12
Ir1 0.01596(15) 0.01436(16) 0.01687(17) -0.00050(11) 0.00186(11) 0.00260(11)
N5 0.023(3) 0.011(3) 0.012(3) -0.003(2) -0.004(2) -0.003(2)
N6 0.020(3) 0.017(3) 0.017(3) 0.002(2) 0.003(2) 0.001(2)
N7 0.019(3) 0.019(3) 0.022(3) 0.002(2) 0.008(2) 0.007(2)
N8 0.020(3) 0.014(3) 0.019(3) 0.000(2) 0.003(2) 0.004(2)
C41 0.015(3) 0.025(4) 0.031(4) 0.011(3) 0.012(3) 0.003(3)
C42 0.028(4) 0.017(4) 0.042(5) 0.005(3) 0.009(3) 0.004(3)
C43 0.031(4) 0.027(4) 0.031(4) 0.003(3) 0.011(3) 0.008(3)
C44 0.021(3) 0.034(4) 0.021(4) 0.000(3) 0.003(3) 0.010(3)
C45 0.017(3) 0.016(3) 0.024(4) 0.000(3) 0.003(3) -0.003(3)
C46 0.017(3) 0.022(4) 0.016(3) 0.001(3) 0.004(3) 0.002(3)
C47 0.030(4) 0.030(4) 0.024(4) 0.000(3) 0.008(3) 0.007(3)
C48 0.035(4) 0.025(4) 0.019(4) 0.004(3) 0.003(3) 0.001(3)
C49 0.031(4) 0.019(4) 0.030(4) 0.005(3) 0.000(3) 0.005(3)
C50 0.029(4) 0.019(4) 0.021(4) -0.002(3) -0.001(3) 0.004(3)
C51 0.015(3) 0.022(4) 0.029(4) -0.006(3) 0.004(3) 0.000(3)
C52 0.017(3) 0.026(4) 0.032(4) 0.004(3) 0.005(3) 0.003(3)
C53 0.026(4) 0.050(5) 0.025(4) -0.004(4) -0.008(3) -0.004(4)
C54 0.040(5) 0.037(5) 0.030(5) -0.022(4) -0.003(4) -0.012(4)
C55 0.035(4) 0.028(4) 0.042(5) -0.015(4) 0.004(4) -0.008(3)
C56 0.034(4) 0.023(4) 0.039(5) -0.007(3) 0.009(4) 0.001(3)
C57 0.043(5) 0.018(4) 0.067(7) 0.002(4) 0.014(5) 0.002(4)
C58 0.028(4) 0.020(4) 0.062(6) 0.013(4) 0.005(4) 0.003(3)
C59 0.022(3) 0.021(4) 0.029(4) 0.008(3) 0.009(3) 0.011(3)
C60 0.021(3) 0.025(4) 0.023(4) 0.004(3) 0.007(3) 0.013(3)
C61 0.033(4) 0.031(4) 0.022(4) -0.001(3) 0.001(3) 0.011(3)
C62 0.042(5) 0.040(5) 0.029(4) 0.013(4) 0.006(4) 0.018(4)
C63 0.032(4) 0.052(5) 0.022(4) 0.001(4) -0.001(3) 0.016(4)
C64 0.031(4) 0.030(4) 0.018(4) -0.003(3) 0.001(3) 0.010(3)
C65 0.011(3) 0.022(4) 0.022(4) -0.003(3) 0.001(3) 0.005(3)
C66 0.022(3) 0.022(4) 0.012(3) -0.004(3) -0.001(3) 0.002(3)
C67 0.024(4) 0.020(4) 0.017(4) -0.001(3) 0.004(3) 0.006(3)
C68 0.020(4) 0.031(4) 0.032(4) 0.005(3) 0.005(3) 0.007(3)
C69 0.026(4) 0.037(5) 0.034(4) 0.000(4) 0.005(3) 0.022(3)
C70 0.034(4) 0.015(4) 0.026(4) -0.005(3) 0.004(3) 0.008(3)
C71 0.020(3) 0.028(4) 0.017(4) -0.001(3) 0.003(3) 0.004(3)
C72 0.026(4) 0.027(4) 0.018(4) 0.003(3) 0.003(3) 0.000(3)
C73 0.026(4) 0.015(4) 0.034(4) -0.011(3) -0.003(3) 0.006(3)
C74 0.044(5) 0.021(4) 0.046(5) 0.001(4) 0.005(4) 0.008(4)
C75 0.033(4) 0.027(4) 0.030(4) -0.002(3) 0.006(3) -0.001(3)
C76 0.026(4) 0.029(4) 0.016(4) -0.003(3) 0.002(3) 0.003(3)
C77 0.020(4) 0.020(4) 0.037(5) 0.000(3) -0.003(3) 0.002(3)
C78 0.025(4) 0.043(5) 0.036(5) -0.006(4) 0.002(3) 0.004(4)
C79 0.023(4) 0.049(5) 0.035(5) -0.009(4) 0.004(3) -0.007(4)
C80 0.030(4) 0.023(4) 0.038(5) -0.007(3) -0.003(3) -0.010(3)
Ir2 0.02064(16) 0.01778(17) 0.01532(17) 0.00055(11) 0.00140(11) 0.00469(11)
N1 0.019(3) 0.025(3) 0.020(3) -0.003(3) 0.004(2) 0.003(2)
N2 0.015(3) 0.030(3) 0.012(3) 0.000(2) -0.001(2) 0.008(2)
N3 0.027(3) 0.031(3) 0.016(3) 0.005(3) 0.004(2) 0.012(3)
N4 0.023(3) 0.011(3) 0.021(3) -0.006(2) 0.001(2) 0.001(2)
C1 0.027(4) 0.020(4) 0.035(5) -0.003(3) 0.000(3) 0.004(3)
C2 0.027(4) 0.040(5) 0.046(5) -0.019(4) 0.000(4) 0.006(4)
C3 0.033(4) 0.049(5) 0.023(4) -0.016(4) -0.003(3) 0.007(4)
C4 0.025(4) 0.042(5) 0.031(4) -0.010(4) -0.007(3) 0.007(3)
C5 0.021(3) 0.035(4) 0.019(4) -0.005(3) 0.004(3) 0.005(3)
C6 0.010(3) 0.038(4) 0.018(4) -0.002(3) 0.001(3) 0.001(3)
C7 0.047(5) 0.044(5) 0.018(4) 0.001(4) 0.001(4) 0.006(4)
C8 0.047(5) 0.058(6) 0.025(5) 0.019(4) 0.001(4) 0.012(4)
C9 0.033(4) 0.038(5) 0.029(4) 0.006(4) 0.002(3) 0.009(4)
C10 0.025(4) 0.030(4) 0.031(4) 0.011(3) 0.006(3) 0.006(3)
C11 0.024(4) 0.032(4) 0.018(4) 0.001(3) 0.003(3) 0.008(3)
C12 0.026(4) 0.043(5) 0.032(5) -0.011(4) 0.001(3) 0.003(4)
C13 0.019(4) 0.049(5) 0.042(5) -0.016(4) 0.009(3) -0.007(4)
C14 0.030(5) 0.065(7) 0.040(5) -0.005(5) 0.001(4) -0.017(4)
C15 0.018(4) 0.061(6) 0.035(5) 0.015(4) 0.001(3) 0.006(4)
C16 0.027(4) 0.040(5) 0.041(5) 0.021(4) 0.011(3) 0.014(3)
C17 0.034(5) 0.067(7) 0.047(6) 0.028(5) 0.014(4) 0.036(5)
C18 0.046(5) 0.034(5) 0.032(5) 0.011(4) 0.018(4) 0.024(4)
C19 0.036(4) 0.020(4) 0.012(3) 0.008(3) 0.003(3) 0.010(3)
C20 0.037(4) 0.026(4) 0.021(4) 0.007(3) 0.002(3) 0.017(3)
C21 0.051(5) 0.024(4) 0.029(4) 0.004(3) 0.002(4) 0.016(4)
C22 0.051(5) 0.028(4) 0.036(5) 0.000(4) -0.003(4) 0.013(4)
C23 0.042(5) 0.040(5) 0.032(5) 0.000(4) -0.003(4) 0.013(4)
C24 0.025(4) 0.023(4) 0.022(4) 0.002(3) 0.001(3) 0.008(3)
C25 0.037(4) 0.015(3) 0.015(3) 0.007(3) 0.006(3) 0.007(3)
C26 0.028(4) 0.021(4) 0.021(4) 0.001(3) 0.006(3) -0.001(3)
C27 0.034(4) 0.029(4) 0.027(4) 0.005(3) 0.006(3) 0.013(3)
C28 0.045(5) 0.024(4) 0.031(4) 0.008(3) 0.018(4) 0.011(3)
C29 0.069(6) 0.017(4) 0.019(4) 0.004(3) 0.005(4) 0.007(4)
C30 0.038(4) 0.023(4) 0.026(4) 0.003(3) 0.001(3) 0.012(3)
C31 0.027(4) 0.018(4) 0.022(4) -0.004(3) 0.002(3) 0.001(3)
C32 0.034(4) 0.019(4) 0.021(4) -0.005(3) -0.002(3) 0.002(3)
C33 0.033(4) 0.017(4) 0.029(4) -0.002(3) -0.004(3) 0.008(3)
C34 0.028(4) 0.034(4) 0.030(4) -0.019(4) -0.006(3) 0.009(3)
C35 0.028(4) 0.024(4) 0.028(4) -0.013(3) 0.001(3) -0.003(3)
C36 0.027(4) 0.039(5) 0.041(5) -0.007(4) 0.006(4) 0.003(3)
C37 0.030(4) 0.052(6) 0.040(5) 0.004(4) 0.008(4) -0.012(4)
C38 0.038(5) 0.035(5) 0.037(5) 0.013(4) 0.013(4) -0.003(4)
C39 0.021(3) 0.029(4) 0.021(4) 0.002(3) 0.002(3) 0.001(3)
C40 0.016(3) 0.027(4) 0.017(4) -0.014(3) -0.002(3) -0.002(3)
F1 0.032(2) 0.051(3) 0.035(3) 0.015(2) 0.018(2) 0.018(2)
F2 0.037(2) 0.040(3) 0.039(3) 0.025(2) 0.008(2) 0.003(2)
F3 0.039(3) 0.037(3) 0.062(3) 0.020(3) 0.005(2) 0.021(2)
F4 0.029(2) 0.057(3) 0.040(3) 0.012(2) 0.011(2) 0.028(2)
F5 0.026(2) 0.043(3) 0.036(3) 0.019(2) 0.0126(19) 0.012(2)
F6 0.045(3) 0.019(2) 0.037(3) -0.003(2) 0.000(2) 0.007(2)
F7 0.054(3) 0.046(3) 0.029(3) -0.006(2) 0.006(2) 0.021(2)
F8 0.054(3) 0.059(3) 0.021(2) 0.012(2) 0.008(2) 0.013(3)
F9 0.059(3) 0.029(3) 0.042(3) 0.019(2) 0.007(2) 0.004(2)
F10 0.050(3) 0.013(2) 0.032(3) -0.0001(18) 0.003(2) 0.0095(19)
F11 0.029(2) 0.040(3) 0.031(3) 0.000(2) 0.0087(19) -0.002(2)
F12 0.037(3) 0.045(3) 0.057(4) -0.011(3) -0.004(2) -0.013(2)
F13 0.062(4) 0.050(3) 0.056(4) -0.036(3) -0.024(3) 0.020(3)
F14 0.051(3) 0.076(4) 0.040(3) -0.026(3) 0.001(2) 0.031(3)
F15 0.030(2) 0.055(3) 0.036(3) -0.010(2) 0.013(2) 0.006(2)
F16 0.039(3) 0.021(2) 0.051(3) 0.002(2) 0.002(2) 0.012(2)
F17 0.031(3) 0.045(3) 0.069(4) -0.011(3) -0.008(2) 0.025(2)
F18 0.020(2) 0.061(3) 0.061(4) -0.007(3) -0.007(2) 0.009(2)
F19 0.029(2) 0.035(3) 0.057(3) -0.010(2) 0.004(2) -0.003(2)
F20 0.029(2) 0.022(2) 0.053(3) -0.007(2) 0.001(2) 0.0077(18)
C81 0.023(3) 0.020(4) 0.021(4) 0.003(3) 0.003(3) 0.006(3)
C82 0.023(4) 0.027(4) 0.029(4) 0.009(3) 0.006(3) 0.012(3)
C83 0.022(4) 0.022(4) 0.027(4) 0.011(3) 0.004(3) 0.001(3)
C84 0.022(3) 0.017(4) 0.030(4) 0.004(3) -0.008(3) 0.005(3)
C85 0.015(3) 0.025(4) 0.028(4) -0.002(3) -0.001(3) 0.008(3)
C86 0.025(4) 0.021(4) 0.019(4) 0.003(3) 0.009(3) 0.004(3)
C87 0.019(3) 0.013(3) 0.023(4) -0.003(3) 0.003(3) 0.002(3)
C88 0.026(4) 0.016(3) 0.025(4) 0.000(3) 0.000(3) 0.011(3)
C89 0.025(4) 0.040(5) 0.019(4) -0.004(3) 0.001(3) 0.011(3)
C90 0.030(4) 0.057(6) 0.019(4) 0.008(4) 0.003(3) 0.012(4)
C91 0.032(4) 0.023(4) 0.023(4) 0.008(3) 0.000(3) 0.001(3)
C92 0.029(4) 0.023(4) 0.025(4) -0.003(3) 0.002(3) 0.006(3)
C93 0.022(3) 0.018(4) 0.021(4) 0.001(3) -0.002(3) 0.002(3)
C94 0.035(4) 0.028(4) 0.022(4) 0.005(3) 0.008(3) 0.011(3)
C95 0.034(4) 0.030(5) 0.050(6) 0.012(4) 0.001(4) 0.005(4)
C96 0.050(5) 0.026(4) 0.031(5) -0.018(4) -0.019(4) 0.009(4)
C97 0.040(5) 0.042(5) 0.026(4) -0.008(4) -0.005(4) 0.020(4)
C98 0.033(4) 0.038(5) 0.027(4) 0.004(4) 0.004(3) 0.012(4)
C99 0.026(4) 0.026(4) 0.019(4) -0.004(3) 0.004(3) 0.011(3)
C100 0.023(4) 0.018(4) 0.039(5) 0.000(3) 0.000(3) 0.001(3)
C101 0.024(4) 0.043(5) 0.033(4) -0.001(4) 0.003(3) 0.019(4)
C102 0.013(3) 0.047(5) 0.033(4) -0.005(4) 0.000(3) 0.002(3)
C103 0.028(4) 0.029(4) 0.029(4) -0.012(3) -0.006(3) -0.003(3)
C104 0.029(4) 0.025(4) 0.028(4) 0.001(3) 0.004(3) 0.012(3)
B1 0.027(4) 0.018(4) 0.019(4) 0.005(3) 0.001(3) 0.010(3)
F21 0.021(2) 0.048(3) 0.040(3) -0.009(2) 0.0136(19) 0.003(2)
F22 0.033(2) 0.055(3) 0.031(3) -0.014(2) 0.013(2) 0.009(2)
F23 0.050(3) 0.038(3) 0.027(3) -0.012(2) 0.000(2) 0.014(2)
F24 0.030(2) 0.046(3) 0.047(3) -0.009(2) 0.000(2) 0.003(2)
F25 0.021(2) 0.046(3) 0.034(3) -0.008(2) 0.0096(19) 0.007(2)
F26 0.039(3) 0.018(2) 0.054(3) 0.002(2) -0.003(2) 0.0076(19)
F27 0.046(3) 0.024(3) 0.052(3) 0.004(2) 0.002(2) -0.012(2)
F28 0.025(2) 0.056(3) 0.051(3) 0.000(3) -0.005(2) -0.007(2)
F29 0.032(3) 0.048(3) 0.060(4) 0.002(3) -0.006(2) 0.020(2)
F30 0.035(2) 0.014(2) 0.055(3) 0.000(2) 0.001(2) 0.0066(18)
F31 0.040(3) 0.020(2) 0.033(3) -0.0047(19) 0.002(2) 0.0059(18)
F32 0.067(3) 0.037(3) 0.027(3) -0.008(2) 0.003(2) 0.014(2)
F33 0.085(4) 0.040(3) 0.030(3) 0.010(2) 0.014(3) 0.011(3)
F34 0.066(3) 0.026(3) 0.044(3) 0.009(2) 0.009(3) 0.004(2)
F35 0.050(3) 0.013(2) 0.032(3) -0.0068(18) 0.009(2) 0.0012(18)
F36 0.033(2) 0.035(3) 0.032(3) 0.008(2) 0.0091(19) 0.010(2)
F37 0.048(3) 0.037(3) 0.045(3) 0.016(2) -0.003(2) 0.005(2)
F38 0.050(3) 0.036(3) 0.064(4) 0.010(3) -0.013(3) 0.018(2)
F39 0.032(2) 0.045(3) 0.042(3) -0.014(2) -0.004(2) 0.021(2)
F40 0.026(2) 0.032(3) 0.037(3) 0.003(2) 0.0096(19) 0.0108(19)
C105 0.028(4) 0.017(3) 0.024(4) 0.007(3) 0.013(3) 0.006(3)
C106 0.020(3) 0.024(4) 0.028(4) -0.004(3) 0.005(3) 0.002(3)
C107 0.031(4) 0.024(4) 0.024(4) -0.005(3) 0.003(3) 0.004(3)
C108 0.030(4) 0.018(4) 0.028(4) -0.002(3) 0.002(3) 0.005(3)
C109 0.020(3) 0.022(4) 0.035(4) 0.001(3) 0.004(3) 0.005(3)
C110 0.027(4) 0.025(4) 0.029(4) -0.001(3) 0.013(3) 0.006(3)
C111 0.025(4) 0.021(4) 0.029(4) 0.001(3) 0.004(3) 0.009(3)
C112 0.028(4) 0.015(3) 0.027(4) 0.000(3) 0.002(3) 0.006(3)
C113 0.021(4) 0.038(5) 0.024(4) 0.001(3) -0.001(3) 0.007(3)
C114 0.025(4) 0.039(5) 0.025(4) 0.009(3) 0.003(3) 0.006(3)
C115 0.034(4) 0.025(4) 0.024(4) 0.002(3) 0.000(3) -0.007(3)
C116 0.025(4) 0.024(4) 0.023(4) 0.003(3) 0.004(3) 0.001(3)
C117 0.021(3) 0.013(3) 0.030(4) -0.001(3) 0.002(3) -0.003(3)
C118 0.027(4) 0.020(4) 0.031(4) -0.005(3) 0.000(3) 0.010(3)
C119 0.035(4) 0.019(4) 0.043(5) 0.011(3) 0.013(4) 0.014(3)
C120 0.035(4) 0.039(5) 0.028(4) 0.009(4) 0.011(3) 0.011(4)
C121 0.036(4) 0.025(4) 0.028(4) -0.006(3) 0.002(3) 0.010(3)
C122 0.021(4) 0.032(4) 0.036(5) 0.005(3) 0.007(3) 0.014(3)
C123 0.026(4) 0.021(4) 0.026(4) 0.005(3) 0.004(3) 0.003(3)
C124 0.022(4) 0.027(4) 0.039(5) 0.008(4) 0.004(3) 0.003(3)
C125 0.038(4) 0.026(4) 0.035(5) 0.011(4) -0.006(4) 0.003(3)
C126 0.031(4) 0.011(4) 0.061(6) 0.007(4) -0.017(4) 0.008(3)
C127 0.014(3) 0.036(5) 0.046(5) -0.006(4) -0.002(3) 0.011(3)
C128 0.024(4) 0.018(4) 0.032(4) 0.002(3) 0.005(3) 0.001(3)
B2 0.024(4) 0.030(5) 0.025(5) 0.000(4) 0.007(3) 0.005(4)

loop_
_atom_type_symbol
_atom_type_description
_atom_type_scat_dispersion_real
_atom_type_scat_dispersion_imag
_atom_type_scat_source
C C 0.0033 0.0016 'International Tables Vol C Tables 4.2.6.8 and 6.1.1.4'
H H 0.0000 0.0000 'International Tables Vol C Tables 4.2.6.8 and 6.1.1.4'
B B 0.0013 0.0007 'International Tables Vol C Tables 4.2.6.8 and 6.1.1.4'
F F 0.0171 0.0103 'International Tables Vol C Tables 4.2.6.8 and 6.1.1.4'
Ir Ir -1.4442 7.9887 'International Tables Vol C Tables 4.2.6.8 and 6.1.1.4'
N N 0.0061 0.0033 'International Tables Vol C Tables 4.2.6.8 and 6.1.1.4'

loop_
_geom_angle_atom_site_label_1
_geom_angle_atom_site_label_2
_geom_angle_atom_site_label_3
_geom_angle
N6 Ir1 N5 75.6(2)
N7 Ir1 N5 101.2(2)
N7 Ir1 N6 82.3(2)
N7 Ir1 N8 173.8(2)
N8 Ir1 N5 84.3(2)
N8 Ir1 N6 102.2(2)
C65 Ir1 N5 171.3(2)
C65 Ir1 N6 95.9(2)
C65 Ir1 N7 79.1(3)
C65 Ir1 N8 96.0(2)
C66 Ir1 N5 94.1(2)
C66 Ir1 N6 169.0(2)
C66 Ir1 N7 96.2(2)
C66 Ir1 N8 80.2(2)
C66 Ir1 C65 94.5(3)
C46 N5 Ir1 116.1(4)
C46 N5 C50 118.6(6)
C50 N5 Ir1 125.3(5)
C41 N6 Ir1 125.5(5)
C41 N6 C45 119.0(6)
C45 N6 Ir1 115.2(4)
C51 N7 Ir1 127.8(5)
C59 N7 Ir1 113.9(5)
C59 N7 C51 118.0(6)
C72 N8 Ir1 112.5(4)
C72 N8 C76 118.3(6)
C76 N8 Ir1 128.9(5)
N6 C41 H41 118.8
N6 C41 C42 122.3(7)
C42 C41 H41 118.8
C41 C42 H42 119.9
C41 C42 C43 120.3(7)
C43 C42 H42 119.9
C42 C43 H43 120.9
C42 C43 C44 118.2(7)
C44 C43 H43 120.9
C43 C44 H44 119.9
C45 C44 C43 120.2(7)
C45 C44 H44 119.9
N6 C45 C44 119.9(6)
N6 C45 C46 116.5(6)
C44 C45 C46 123.6(6)
N5 C46 C45 116.6(6)
N5 C46 C47 120.6(6)
C47 C46 C45 122.7(6)
C46 C47 H47 120.3
C48 C47 C46 119.3(7)
C48 C47 H47 120.3
C47 C48 H48 119.8
C49 C48 C47 120.4(7)
C49 C48 H48 119.8
C48 C49 H49 121.0
C48 C49 C50 118.0(7)
C50 C49 H49 121.0
N5 C50 C49 122.9(7)
N5 C50 H50 118.5
C49 C50 H50 118.5
N7 C51 C52 119.0(6)
N7 C51 C56 121.4(7)
C56 C51 C52 119.6(7)
C51 C52 H52 120.3
C53 C52 C51 119.4(7)
C53 C52 H52 120.3
C52 C53 H53 119.0
C52 C53 C54 122.0(8)
C54 C53 H53 119.0
C53 C54 H54 120.4
C55 C54 C53 119.2(7)
C55 C54 H54 120.4
C54 C55 H55 119.7
C54 C55 C56 120.6(8)
C56 C55 H55 119.7
C51 C56 C55 118.9(8)
C57 C56 C51 117.5(8)
C57 C56 C55 123.5(8)
C56 C57 H57 119.1
C58 C57 C56 121.8(8)
C58 C57 H57 119.1
C57 C58 H58 120.4
C57 C58 C59 119.3(8)
C59 C58 H58 120.4
N7 C59 C58 121.0(7)
N7 C59 C60 114.2(6)
C58 C59 C60 124.8(7)
C61 C60 C59 122.6(7)
C65 C60 C59 114.5(6)
C65 C60 C61 122.8(7)
C60 C61 H61 120.6
C62 C61 C60 118.7(8)
C62 C61 H61 120.6
C61 C62 H62 119.7
C61 C62 C63 120.7(7)
C63 C62 H62 119.7
C62 C63 H63 120.3
C62 C63 C64 119.4(8)
C64 C63 H63 120.3
C63 C64 H64 119.3
C65 C64 C63 121.4(7)
C65 C64 H64 119.3
C60 C65 Ir1 115.7(5)
C60 C65 C64 116.7(7)
C64 C65 Ir1 127.3(5)
C67 C66 Ir1 127.5(5)
C67 C66 C71 116.9(6)
C71 C66 Ir1 114.6(5)
C66 C67 H67 119.3
C68 C67 C66 121.4(7)
C68 C67 H67 119.3
C67 C68 H68 119.5
C67 C68 C69 121.1(7)
C69 C68 H68 119.5
C68 C69 H69 120.6
C70 C69 C68 118.9(7)
C70 C69 H69 120.6
C69 C70 H70 119.8
C69 C70 C71 120.4(7)
C71 C70 H70 119.8
C66 C71 C72 113.7(6)
C70 C71 C66 121.4(7)
C70 C71 C72 124.9(7)
N8 C72 C71 116.0(6)
N8 C72 C73 121.6(6)
C73 C72 C71 122.4(7)
C72 C73 H73 119.6
C74 C73 C72 120.8(7)
C74 C73 H73 119.6
C73 C74 H74 121.3
C73 C74 C75 117.3(7)
C75 C74 H74 121.3
C74 C75 C80 120.4(7)
C76 C75 C74 121.1(7)
C76 C75 C80 118.4(7)
N8 C76 C75 120.5(7)
N8 C76 C77 119.9(7)
C75 C76 C77 119.5(7)
C76 C77 H77 119.1
C78 C77 C76 121.9(7)
C78 C77 H77 119.1
C77 C78 H78 120.0
C77 C78 C79 120.1(8)
C79 C78 H78 120.0
C78 C79 H79 120.1
C80 C79 C78 119.7(7)
C80 C79 H79 120.1
C75 C80 H80 119.8
C79 C80 C75 120.4(7)
C79 C80 H80 119.8
N1 Ir2 N2 75.3(2)
N3 Ir2 N1 103.2(2)
N3 Ir2 N2 82.2(2)
N4 Ir2 N1 84.9(2)
N4 Ir2 N2 105.9(2)
N4 Ir2 N3 169.9(2)
C25 Ir2 N1 171.2(2)
C25 Ir2 N2 97.0(2)
C25 Ir2 N3 79.5(3)
C25 Ir2 N4 93.4(3)
C25 Ir2 C26 91.0(3)
C26 Ir2 N1 97.2(3)
C26 Ir2 N2 170.1(3)
C26 Ir2 N3 93.6(3)
C26 Ir2 N4 79.4(3)
C1 N1 Ir2 124.6(5)
C1 N1 C5 120.0(7)
C5 N1 Ir2 115.4(5)
C6 N2 Ir2 115.9(5)
C10 N2 Ir2 124.3(5)
C10 N2 C6 119.2(6)
C11 N3 Ir2 126.7(5)
C19 N3 Ir2 114.5(5)
C19 N3 C11 118.8(6)
C32 N4 Ir2 113.4(5)
C32 N4 C40 119.1(6)
C40 N4 Ir2 127.5(5)
N1 C1 H1 119.1
N1 C1 C2 121.9(8)
C2 C1 H1 119.1
C1 C2 H2 120.1
C1 C2 C3 119.8(9)
C3 C2 H2 120.1
C2 C3 H3 120.8
C2 C3 C4 118.4(8)
C4 C3 H3 120.8
C3 C4 H4 119.9
C5 C4 C3 120.3(8)
C5 C4 H4 119.9
N1 C5 C4 119.6(7)
N1 C5 C6 117.5(6)
C4 C5 C6 122.9(7)
N2 C6 C5 115.3(6)
N2 C6 C7 121.2(7)
C7 C6 C5 123.5(7)
C6 C7 H7 119.8
C6 C7 C8 120.4(8)
C8 C7 H7 119.8
C7 C8 H8 120.4
C7 C8 C9 119.1(8)
C9 C8 H8 120.4
C8 C9 H9 120.7
C8 C9 C10 118.6(8)
C10 C9 H9 120.7
N2 C10 C9 121.5(8)
N2 C10 H10 119.3
C9 C10 H10 119.3
N3 C11 C12 122.1(7)
N3 C11 C16 120.2(7)
C12 C11 C16 117.7(7)
C11 C12 H12 118.9
C13 C12 C11 122.2(8)
C13 C12 H12 118.9
C12 C13 H13 119.8
C12 C13 C14 120.4(9)
C14 C13 H13 119.8
C13 C14 H14 120.4
C15 C14 C13 119.2(8)
C15 C14 H14 120.4
C14 C15 H15 118.8
C14 C15 C16 122.4(8)
C16 C15 H15 118.8
C15 C16 C11 117.8(8)
C17 C16 C11 118.7(8)
C17 C16 C15 123.5(8)
C16 C17 H17 120.5
C18 C17 C16 119.1(8)
C18 C17 H17 120.5
C17 C18 H18 119.2
C17 C18 C19 121.6(8)
C19 C18 H18 119.2
N3 C19 C18 121.1(7)
N3 C19 C20 114.4(6)
C18 C19 C20 124.5(7)
C21 C20 C19 122.3(7)
C21 C20 C25 122.9(7)
C25 C20 C19 114.7(7)
C20 C21 H21 120.5
C22 C21 C20 118.9(8)
C22 C21 H21 120.5
C21 C22 H22 120.6
C23 C22 C21 118.8(8)
C23 C22 H22 120.6
C22 C23 H23 119.2
C24 C23 C22 121.5(8)
C24 C23 H23 119.2
C23 C24 H24 119.0
C23 C24 C25 122.0(7)
C25 C24 H24 119.0
C20 C25 Ir2 116.0(6)
C24 C25 Ir2 128.1(5)
C24 C25 C20 115.9(7)
C27 C26 Ir2 126.3(6)
C31 C26 Ir2 115.1(5)
C31 C26 C27 118.3(7)
C26 C27 H27 119.6
C28 C27 C26 120.8(7)
C28 C27 H27 119.6
C27 C28 H28 120.1
C27 C28 C29 119.8(7)
C29 C28 H28 120.1
C28 C29 H29 119.8
C30 C29 C28 120.5(7)
C30 C29 H29 119.8
C29 C30 H30 120.1
C29 C30 C31 119.8(7)
C31 C30 H30 120.1
C26 C31 C30 120.8(7)
C26 C31 C32 115.9(7)
C30 C31 C32 123.3(7)
N4 C32 C31 114.6(6)
N4 C32 C33 120.1(7)
C33 C32 C31 125.3(7)
C32 C33 H33 119.4
C34 C33 C32 121.3(7)
C34 C33 H33 119.4
C33 C34 H34 120.1
C33 C34 C35 119.8(7)
C35 C34 H34 120.1
C34 C35 C36 122.4(8)
C34 C35 C40 118.8(7)
C36 C35 C40 118.6(8)
C35 C36 H36 119.1
C37 C36 C35 121.9(8)
C37 C36 H36 119.1
C36 C37 H37 121.0
C36 C37 C38 117.9(8)
C38 C37 H37 121.0
C37 C38 H38 118.9
C39 C38 C37 122.2(8)
C39 C38 H38 118.9
C38 C39 H39 120.3
C38 C39 C40 119.5(7)
C40 C39 H39 120.3
N4 C40 C35 120.3(7)
N4 C40 C39 119.9(6)
C39 C40 C35 119.7(7)
C82 C81 B1 120.9(6)
C86 C81 C82 111.9(6)
C86 C81 B1 127.0(6)
F1 C82 C81 118.2(6)
F1 C82 C83 117.3(6)
C83 C82 C81 124.5(7)
F2 C83 C82 119.9(7)
F2 C83 C84 120.7(6)
C84 C83 C82 119.4(7)
F3 C84 C83 119.8(6)
C85 C84 F3 120.8(7)
C85 C84 C83 119.3(6)
F4 C85 C86 119.9(6)
C84 C85 F4 119.9(6)
C84 C85 C86 120.2(6)
F5 C86 C81 120.6(6)
F5 C86 C85 114.9(6)
C85 C86 C81 124.5(6)
C88 C87 B1 119.9(6)
C92 C87 C88 113.4(7)
C92 C87 B1 126.5(6)
F6 C88 C87 119.8(6)
F6 C88 C89 115.4(6)
C89 C88 C87 124.7(7)
F7 C89 C88 120.4(7)
F7 C89 C90 121.1(7)
C90 C89 C88 118.4(7)
F8 C90 C89 120.6(8)
C91 C90 F8 119.5(8)
C91 C90 C89 119.9(7)
F9 C91 C92 119.4(7)
C90 C91 F9 120.6(7)
C90 C91 C92 119.9(7)
F10 C92 C87 121.4(7)
F10 C92 C91 115.1(6)
C87 C92 C91 123.5(7)
C94 C93 C98 112.7(7)
C94 C93 B1 121.3(7)
C98 C93 B1 125.9(7)
F11 C94 C93 118.9(7)
F11 C94 C95 115.1(7)
C95 C94 C93 126.0(8)
F12 C95 C94 122.3(8)
F12 C95 C96 119.3(8)
C94 C95 C96 118.3(8)
F13 C96 C95 119.9(8)
F13 C96 C97 121.6(8)
C97 C96 C95 118.5(7)
F14 C97 C96 118.8(8)
F14 C97 C98 121.0(8)
C96 C97 C98 120.1(8)
F15 C98 C93 120.6(7)
F15 C98 C97 115.3(7)
C97 C98 C93 124.1(8)
C100 C99 B1 120.5(6)
C104 C99 C100 113.2(6)
C104 C99 B1 125.6(6)
F16 C100 C99 119.5(6)
F16 C100 C101 117.0(7)
C101 C100 C99 123.5(7)
F17 C101 C100 119.3(8)
F17 C101 C102 120.6(7)
C102 C101 C100 120.1(7)
C101 C102 F18 120.3(7)
C103 C102 F18 120.2(7)
C103 C102 C101 119.5(7)
F19 C103 C102 120.8(7)
F19 C103 C104 119.5(7)
C102 C103 C104 119.7(7)
F20 C104 C99 121.3(6)
F20 C104 C103 115.0(7)
C103 C104 C99 123.7(7)
C81 B1 C87 112.8(6)
C81 B1 C93 101.7(5)
C87 B1 C93 111.5(6)
C99 B1 C81 113.6(6)
C99 B1 C87 102.9(5)
C99 B1 C93 114.8(6)
C106 C105 C110 113.6(7)
C106 C105 B2 128.4(7)
C110 C105 B2 117.8(6)
F21 C106 C105 121.8(7)
F21 C106 C107 114.2(6)
C107 C106 C105 124.0(7)
F22 C107 C106 121.0(7)
F22 C107 C108 117.7(7)
C106 C107 C108 121.3(7)
F23 C108 C107 121.0(7)
F23 C108 C109 121.3(7)
C109 C108 C107 117.6(7)
F24 C109 C108 120.7(7)
F24 C109 C110 120.9(7)
C108 C109 C110 118.4(7)
F25 C110 C105 120.1(7)
F25 C110 C109 115.0(6)
C105 C110 C109 124.8(7)
C112 C111 C116 112.2(7)
C112 C111 B2 121.3(7)
C116 C111 B2 126.4(6)
F30 C112 C111 118.3(6)
F30 C112 C113 115.3(6)
C113 C112 C111 126.4(7)
F29 C113 C112 121.6(7)
F29 C113 C114 120.0(7)
C112 C113 C114 118.4(7)
F28 C114 C113 119.8(7)
F28 C114 C115 120.9(7)
C115 C114 C113 119.3(7)
F27 C115 C114 120.4(7)
F27 C115 C116 119.3(7)
C114 C115 C116 120.3(7)
F26 C116 C111 122.1(6)
F26 C116 C115 114.8(7)
C111 C116 C115 123.1(7)
C118 C117 B2 125.7(7)
C122 C117 C118 112.8(7)
C122 C117 B2 121.3(6)
F35 C118 C117 121.3(7)
F35 C118 C119 115.2(7)
C119 C118 C117 123.5(7)
F34 C119 C118 120.5(7)
F34 C119 C120 118.3(7)
C120 C119 C118 121.2(7)
F33 C120 C119 123.2(8)
F33 C120 C121 118.7(8)
C119 C120 C121 118.1(7)
F32 C121 C120 119.6(7)
F32 C121 C122 121.1(7)
C122 C121 C120 119.3(7)
F31 C122 C117 117.9(7)
F31 C122 C121 117.0(7)
C121 C122 C117 125.0(7)
C124 C123 B2 118.7(7)
C128 C123 C124 112.0(7)
C128 C123 B2 129.2(7)
F36 C124 C123 118.9(6)
F36 C124 C125 115.1(7)
C125 C124 C123 125.9(7)
F37 C125 C124 122.3(8)
F37 C125 C126 118.7(7)
C124 C125 C126 118.9(7)
F38 C126 C125 120.6(8)
F38 C126 C127 120.6(8)
C127 C126 C125 118.8(7)
F39 C127 C126 121.3(7)
F39 C127 C128 118.1(7)
C126 C127 C128 120.6(7)
F40 C128 C123 120.7(6)
F40 C128 C127 115.6(7)
C123 C128 C127 123.7(7)
C105 B2 C117 112.9(6)
C111 B2 C105 112.5(6)
C111 B2 C117 101.8(6)
C123 B2 C105 103.8(6)
C123 B2 C111 112.7(6)
C123 B2 C117 113.5(6)

loop_
_geom_bond_atom_site_label_1
_geom_bond_atom_site_label_2
_geom_bond_distance
Ir1 N5 2.180(5)
Ir1 N6 2.173(6)
Ir1 N7 2.081(6)
Ir1 N8 2.085(6)
Ir1 C65 2.013(7)
Ir1 C66 1.998(7)
N5 C46 1.347(9)
N5 C50 1.357(9)
N6 C41 1.355(9)
N6 C45 1.377(9)
N7 C51 1.394(9)
N7 C59 1.370(9)
N8 C72 1.361(9)
N8 C76 1.383(9)
C41 H41 0.9500
C41 C42 1.367(11)
C42 H42 0.9500
C42 C43 1.369(11)
C43 H43 0.9500
C43 C44 1.410(10)
C44 H44 0.9500
C44 C45 1.387(10)
C45 C46 1.450(10)
C46 C47 1.404(10)
C47 H47 0.9500
C47 C48 1.375(11)
C48 H48 0.9500
C48 C49 1.368(11)
C49 H49 0.9500
C49 C50 1.383(10)
C50 H50 0.9500
C51 C52 1.412(10)
C51 C56 1.411(10)
C52 H52 0.9500
C52 C53 1.377(11)
C53 H53 0.9500
C53 C54 1.403(12)
C54 H54 0.9500
C54 C55 1.370(13)
C55 H55 0.9500
C55 C56 1.432(12)
C56 C57 1.389(13)
C57 H57 0.9500
C57 C58 1.355(13)
C58 H58 0.9500
C58 C59 1.415(10)
C59 C60 1.470(11)
C60 C61 1.403(10)
C60 C65 1.386(10)
C61 H61 0.9500
C61 C62 1.369(12)
C62 H62 0.9500
C62 C63 1.391(12)
C63 H63 0.9500
C63 C64 1.401(11)
C64 H64 0.9500
C64 C65 1.400(10)
C66 C67 1.407(10)
C66 C71 1.415(10)
C67 H67 0.9500
C67 C68 1.371(10)
C68 H68 0.9500
C68 C69 1.407(11)
C69 H69 0.9500
C69 C70 1.375(11)
C70 H70 0.9500
C70 C71 1.398(10)
C71 C72 1.465(10)
C72 C73 1.404(10)
C73 H73 0.9500
C73 C74 1.376(11)
C74 H74 0.9500
C74 C75 1.404(11)
C75 C76 1.392(11)
C75 C80 1.452(11)
C76 C77 1.407(10)
C77 H77 0.9500
C77 C78 1.354(11)
C78 H78 0.9500
C78 C79 1.419(12)
C79 H79 0.9500
C79 C80 1.370(12)
C80 H80 0.9500
Ir2 N1 2.184(6)
Ir2 N2 2.190(6)
Ir2 N3 2.109(6)
Ir2 N4 2.095(6)
Ir2 C25 1.997(7)
Ir2 C26 2.004(7)
N1 C1 1.344(10)
N1 C5 1.352(9)
N2 C6 1.363(9)
N2 C10 1.341(10)
N3 C11 1.372(10)
N3 C19 1.350(10)
N4 C32 1.372(9)
N4 C40 1.390(9)
C1 H1 0.9500
C1 C2 1.364(11)
C2 H2 0.9500
C2 C3 1.366(12)
C3 H3 0.9500
C3 C4 1.392(12)
C4 H4 0.9500
C4 C5 1.383(11)
C5 C6 1.465(11)
C6 C7 1.366(11)
C7 H7 0.9500
C7 C8 1.373(13)
C8 H8 0.9500
C8 C9 1.384(13)
C9 H9 0.9500
C9 C10 1.403(11)
C10 H10 0.9500
C11 C12 1.424(11)
C11 C16 1.436(10)
C12 H12 0.9500
C12 C13 1.361(11)
C13 H13 0.9500
C13 C14 1.404(14)
C14 H14 0.9500
C14 C15 1.370(14)
C15 H15 0.9500
C15 C16 1.424(12)
C16 C17 1.387(13)
C17 H17 0.9500
C17 C18 1.345(13)
C18 H18 0.9500
C18 C19 1.389(11)
C19 C20 1.482(11)
C20 C21 1.398(11)
C20 C25 1.403(10)
C21 H21 0.9500
C21 C22 1.395(12)
C22 H22 0.9500
C22 C23 1.387(12)
C23 H23 0.9500
C23 C24 1.369(11)
C24 H24 0.9500
C24 C25 1.400(10)
C26 C27 1.419(10)
C26 C31 1.396(11)
C27 H27 0.9500
C27 C28 1.392(11)
C28 H28 0.9500
C28 C29 1.404(12)
C29 H29 0.9500
C29 C30 1.377(12)
C30 H30 0.9500
C30 C31 1.418(10)
C31 C32 1.437(10)
C32 C33 1.409(11)
C33 H33 0.9500
C33 C34 1.345(11)
C34 H34 0.9500
C34 C35 1.405(12)
C35 C36 1.406(11)
C35 C40 1.415(11)
C36 H36 0.9500
C36 C37 1.391(13)
C37 H37 0.9500
C37 C38 1.393(13)
C38 H38 0.9500
C38 C39 1.389(10)
C39 H39 0.9500
C39 C40 1.401(10)
F1 C82 1.362(8)
F2 C83 1.353(8)
F3 C84 1.364(8)
F4 C85 1.365(8)
F5 C86 1.355(8)
F6 C88 1.350(8)
F7 C89 1.356(9)
F8 C90 1.357(9)
F9 C91 1.368(9)
F10 C92 1.344(8)
F11 C94 1.364(9)
F12 C95 1.335(10)
F13 C96 1.341(9)
F14 C97 1.348(10)
F15 C98 1.350(9)
F16 C100 1.345(9)
F17 C101 1.350(9)
F18 C102 1.365(8)
F19 C103 1.354(9)
F20 C104 1.352(8)
C81 C82 1.407(10)
C81 C86 1.400(10)
C81 B1 1.654(10)
C82 C83 1.371(10)
C83 C84 1.368(10)
C84 C85 1.353(10)
C85 C86 1.368(10)
C87 C88 1.394(10)
C87 C92 1.373(10)
C87 B1 1.660(10)
C88 C89 1.390(10)
C89 C90 1.369(12)
C90 C91 1.351(12)
C91 C92 1.407(10)
C93 C94 1.386(10)
C93 C98 1.390(11)
C93 B1 1.664(11)
C94 C95 1.365(12)
C95 C96 1.400(13)
C96 C97 1.373(13)
C97 C98 1.379(12)
C99 C100 1.406(10)
C99 C104 1.394(11)
C99 B1 1.641(11)
C100 C101 1.377(11)
C101 C102 1.364(12)
C102 C103 1.358(12)
C103 C104 1.392(11)
F21 C106 1.359(8)
F22 C107 1.363(9)
F23 C108 1.319(9)
F24 C109 1.317(8)
F25 C110 1.347(8)
F26 C116 1.338(9)
F27 C115 1.347(9)
F28 C114 1.351(9)
F29 C113 1.339(9)
F30 C112 1.374(8)
F31 C122 1.342(9)
F32 C121 1.351(9)
F33 C120 1.346(9)
F34 C119 1.351(9)
F35 C118 1.342(8)
F36 C124 1.366(9)
F37 C125 1.345(9)
F38 C126 1.345(8)
F39 C127 1.353(9)
F40 C128 1.343(9)
C105 C106 1.374(10)
C105 C110 1.385(10)
C105 B2 1.659(11)
C106 C107 1.363(10)
C107 C108 1.392(11)
C108 C109 1.382(10)
C109 C110 1.405(11)
C111 C112 1.384(10)
C111 C116 1.400(10)
C111 B2 1.649(11)
C112 C113 1.375(10)
C113 C114 1.378(11)
C114 C115 1.354(12)
C115 C116 1.406(10)
C117 C118 1.412(10)
C117 C122 1.397(11)
C117 B2 1.676(11)
C118 C119 1.369(11)
C119 C120 1.364(12)
C120 C121 1.401(11)
C121 C122 1.364(11)
C123 C124 1.414(10)
C123 C128 1.393(10)
C123 B2 1.638(11)
C124 C125 1.368(11)
C125 C126 1.388(12)
C126 C127 1.362(12)
C127 C128 1.405(11)

loop_
_geom_torsion_atom_site_label_1
_geom_torsion_atom_site_label_2
_geom_torsion_atom_site_label_3
_geom_torsion_atom_site_label_4
_geom_torsion
Ir1 N5 C46 C45 -1.2(7)
Ir1 N5 C46 C47 179.5(5)
Ir1 N5 C50 C49 -179.1(5)
Ir1 N6 C41 C42 176.1(5)
Ir1 N6 C45 C44 -175.3(5)
Ir1 N6 C45 C46 2.9(7)
Ir1 N7 C51 C52 -21.1(9)
Ir1 N7 C51 C56 161.1(5)
Ir1 N7 C59 C58 -166.1(6)
Ir1 N7 C59 C60 14.4(7)
Ir1 N8 C72 C71 12.9(8)
Ir1 N8 C72 C73 -168.0(6)
Ir1 N8 C76 C75 165.3(5)
Ir1 N8 C76 C77 -16.9(10)
Ir1 C66 C67 C68 -166.2(6)
Ir1 C66 C71 C70 167.2(5)
Ir1 C66 C71 C72 -11.9(8)
N5 C46 C47 C48 1.9(11)
N6 C41 C42 C43 -2.9(11)
N6 C45 C46 N5 -1.1(9)
N6 C45 C46 C47 178.1(6)
N7 C51 C52 C53 180.0(7)
N7 C51 C56 C55 -176.2(7)
N7 C51 C56 C57 7.0(11)
N7 C59 C60 C61 178.6(6)
N7 C59 C60 C65 -4.1(9)
N8 C72 C73 C74 -1.2(12)
N8 C76 C77 C78 179.6(7)
C41 N6 C45 C44 -1.0(9)
C41 N6 C45 C46 177.1(6)
C41 C42 C43 C44 1.8(11)
C42 C43 C44 C45 -0.4(11)
C43 C44 C45 N6 0.1(10)
C43 C44 C45 C46 -178.0(7)
C44 C45 C46 N5 177.0(6)
C44 C45 C46 C47 -3.8(11)
C45 N6 C41 C42 2.4(10)
C45 C46 C47 C48 -177.3(7)
C46 N5 C50 C49 3.7(10)
C46 C47 C48 C49 -1.4(11)
C47 C48 C49 C50 2.0(11)
C48 C49 C50 N5 -3.2(11)
C50 N5 C46 C45 176.3(6)
C50 N5 C46 C47 -3.0(10)
C51 N7 C59 C58 7.4(10)
C51 N7 C59 C60 -172.1(6)
C51 C52 C53 C54 -2.7(12)
C51 C56 C57 C58 1.6(13)
C52 C51 C56 C55 6.0(11)
C52 C51 C56 C57 -170.8(7)
C52 C53 C54 C55 3.5(13)
C53 C54 C55 C56 0.6(13)
C54 C55 C56 C51 -5.3(12)
C54 C55 C56 C57 171.3(8)
C55 C56 C57 C58 -175.0(8)
C56 C51 C52 C53 -2.1(11)
C56 C57 C58 C59 -5.5(13)
C57 C58 C59 N7 0.9(12)
C57 C58 C59 C60 -179.6(7)
C58 C59 C60 C61 -0.9(11)
C58 C59 C60 C65 176.4(7)
C59 N7 C51 C52 166.4(6)
C59 N7 C51 C56 -11.4(10)
C59 C60 C61 C62 -177.7(7)
C59 C60 C65 Ir1 -8.6(8)
C59 C60 C65 C64 176.5(6)
C60 C61 C62 C63 -1.3(12)
C61 C60 C65 Ir1 168.7(6)
C61 C60 C65 C64 -6.1(10)
C61 C62 C63 C64 -1.3(12)
C62 C63 C64 C65 0.2(12)
C63 C64 C65 Ir1 -170.7(6)
C63 C64 C65 C60 3.4(10)
C65 C60 C61 C62 5.2(11)
C66 C67 C68 C69 0.6(11)
C66 C71 C72 N8 -1.2(9)
C66 C71 C72 C73 179.8(7)
C67 C66 C71 C70 -2.0(10)
C67 C66 C71 C72 178.8(6)
C67 C68 C69 C70 -2.0(12)
C68 C69 C70 C71 1.4(12)
C69 C70 C71 C66 0.6(11)
C69 C70 C71 C72 179.7(7)
C70 C71 C72 N8 179.7(7)
C70 C71 C72 C73 0.7(12)
C71 C66 C67 C68 1.4(10)
C71 C72 C73 C74 177.7(7)
C72 N8 C76 C75 -7.4(10)
C72 N8 C76 C77 170.4(7)
C72 C73 C74 C75 -1.8(12)
C73 C74 C75 C76 0.2(12)
C73 C74 C75 C80 -175.9(8)
C74 C75 C76 N8 4.5(12)
C74 C75 C76 C77 -173.3(8)
C74 C75 C80 C79 175.1(8)
C75 C76 C77 C78 -2.6(12)
C76 N8 C72 C71 -173.2(6)
C76 N8 C72 C73 5.9(10)
C76 C75 C80 C79 -1.2(12)
C76 C77 C78 C79 0.5(13)
C77 C78 C79 C80 1.3(13)
C78 C79 C80 C75 -0.9(13)
C80 C75 C76 N8 -179.3(7)
C80 C75 C76 C77 2.9(11)
Ir2 N1 C1 C2 176.9(6)
Ir2 N1 C5 C4 -176.9(5)
Ir2 N1 C5 C6 2.7(8)
Ir2 N2 C6 C5 -8.0(7)
Ir2 N2 C6 C7 170.6(6)
Ir2 N2 C10 C9 -168.1(5)
Ir2 N3 C11 C12 13.0(10)
Ir2 N3 C11 C16 -170.7(5)
Ir2 N3 C19 C18 172.7(5)
Ir2 N3 C19 C20 -7.6(7)
Ir2 N4 C32 C31 -11.8(7)
Ir2 N4 C32 C33 170.3(5)
Ir2 N4 C40 C35 -168.4(5)
Ir2 N4 C40 C39 15.3(9)
Ir2 C26 C27 C28 175.2(6)
Ir2 C26 C31 C30 -174.6(6)
Ir2 C26 C31 C32 6.7(8)
N1 C1 C2 C3 0.8(12)
N1 C5 C6 N2 3.6(9)
N1 C5 C6 C7 -175.0(7)
N2 C6 C7 C8 -0.8(12)
N3 C11 C12 C13 -179.7(8)
N3 C11 C16 C15 178.4(7)
N3 C11 C16 C17 -4.0(11)
N3 C19 C20 C21 -175.2(7)
N3 C19 C20 C25 1.2(9)
N4 C32 C33 C34 0.5(11)
C1 N1 C5 C4 2.2(10)
C1 N1 C5 C6 -178.2(6)
C1 C2 C3 C4 0.5(12)
C2 C3 C4 C5 -0.4(12)
C3 C4 C5 N1 -1.0(11)
C3 C4 C5 C6 179.5(7)
C4 C5 C6 N2 -176.9(7)
C4 C5 C6 C7 4.6(11)
C5 N1 C1 C2 -2.2(11)
C5 C6 C7 C8 177.6(8)
C6 N2 C10 C9 2.1(10)
C6 C7 C8 C9 0.4(13)
C7 C8 C9 C10 1.2(13)
C8 C9 C10 N2 -2.5(12)
C10 N2 C6 C5 -179.0(6)
C10 N2 C6 C7 -0.4(10)
C11 N3 C19 C18 -6.4(10)
C11 N3 C19 C20 173.4(6)
C11 C12 C13 C14 1.2(14)
C11 C16 C17 C18 -2.3(12)
C12 C11 C16 C15 -5.1(11)
C12 C11 C16 C17 172.5(8)
C12 C13 C14 C15 -4.9(14)
C13 C14 C15 C16 3.5(14)
C14 C15 C16 C11 1.6(12)
C14 C15 C16 C17 -175.9(9)
C15 C16 C17 C18 175.2(8)
C16 C11 C12 C13 3.9(12)
C16 C17 C18 C19 4.3(12)
C17 C18 C19 N3 0.0(11)
C17 C18 C19 C20 -179.7(7)
C18 C19 C20 C21 4.6(11)
C18 C19 C20 C25 -179.1(7)
C19 N3 C11 C12 -168.1(7)
C19 N3 C11 C16 8.2(10)
C19 C20 C21 C22 176.3(7)
C19 C20 C25 Ir2 6.2(8)
C19 C20 C25 C24 -174.7(6)
C20 C21 C22 C23 -2.5(12)
C21 C20 C25 Ir2 -177.4(6)
C21 C20 C25 C24 1.6(10)
C21 C22 C23 C24 2.8(13)
C22 C23 C24 C25 -0.9(13)
C23 C24 C25 Ir2 177.6(6)
C23 C24 C25 C20 -1.3(10)
C25 C20 C21 C22 0.2(12)
C26 C27 C28 C29 -1.4(12)
C26 C31 C32 N4 3.8(9)
C26 C31 C32 C33 -178.5(7)
C27 C26 C31 C30 -0.7(11)
C27 C26 C31 C32 -179.5(7)
C27 C28 C29 C30 -0.7(12)
C28 C29 C30 C31 2.0(12)
C29 C30 C31 C26 -1.3(11)
C29 C30 C31 C32 177.4(7)
C30 C31 C32 N4 -175.0(7)
C30 C31 C32 C33 2.7(12)
C31 C26 C27 C28 2.1(12)
C31 C32 C33 C34 -177.1(7)
C32 N4 C40 C35 8.8(9)
C32 N4 C40 C39 -167.5(6)
C32 C33 C34 C35 4.7(11)
C33 C34 C35 C36 173.4(7)
C33 C34 C35 C40 -3.1(11)
C34 C35 C36 C37 -171.8(8)
C34 C35 C40 N4 -3.7(10)
C34 C35 C40 C39 172.6(7)
C35 C36 C37 C38 -1.5(13)
C36 C35 C40 N4 179.7(7)
C36 C35 C40 C39 -4.0(10)
C36 C37 C38 C39 -2.4(13)
C37 C38 C39 C40 3.0(13)
C38 C39 C40 N4 176.6(7)
C38 C39 C40 C35 0.3(11)
C40 N4 C32 C31 170.6(6)
C40 N4 C32 C33 -7.2(10)
C40 C35 C36 C37 4.6(12)
F1 C82 C83 F2 -1.7(11)
F1 C82 C83 C84 177.6(7)
F2 C83 C84 F3 0.0(11)
F2 C83 C84 C85 176.7(7)
F3 C84 C85 F4 -2.1(11)
F3 C84 C85 C86 -178.2(7)
F4 C85 C86 F5 0.5(10)
F4 C85 C86 C81 -179.0(7)
F6 C88 C89 F7 0.8(10)
F6 C88 C89 C90 -178.5(7)
F7 C89 C90 F8 0.5(11)
F7 C89 C90 C91 -179.7(7)
F8 C90 C91 F9 -0.2(11)
F8 C90 C91 C92 178.3(7)
F9 C91 C92 F10 -0.5(10)
F9 C91 C92 C87 179.2(7)
F11 C94 C95 F12 -1.1(11)
F11 C94 C95 C96 178.5(7)
F12 C95 C96 F13 -0.4(12)
F12 C95 C96 C97 178.5(8)
F13 C96 C97 F14 2.4(12)
F13 C96 C97 C98 -178.6(7)
F14 C97 C98 F15 -2.1(11)
F14 C97 C98 C93 179.2(7)
F16 C100 C101 F17 2.2(12)
F16 C100 C101 C102 -176.2(7)
F17 C101 C102 F18 1.7(12)
F17 C101 C102 C103 -179.7(8)
F18 C102 C103 F19 -1.7(12)
F18 C102 C103 C104 179.5(7)
F19 C103 C104 F20 1.5(11)
F19 C103 C104 C99 178.5(7)
C81 C82 C83 F2 178.3(7)
C81 C82 C83 C84 -2.4(12)
C82 C81 C86 F5 178.8(7)
C82 C81 C86 C85 -1.7(11)
C82 C81 B1 C87 162.7(7)
C82 C81 B1 C93 -77.8(8)
C82 C81 B1 C99 46.1(9)
C82 C83 C84 F3 -179.3(7)
C82 C83 C84 C85 -2.6(11)
C83 C84 C85 F4 -178.8(7)
C83 C84 C85 C86 5.1(11)
C84 C85 C86 F5 176.6(6)
C84 C85 C86 C81 -2.9(12)
C86 C81 C82 F1 -175.7(6)
C86 C81 C82 C83 4.4(11)
C86 C81 B1 C87 -23.0(10)
C86 C81 B1 C93 96.5(8)
C86 C81 B1 C99 -139.6(7)
C87 C88 C89 F7 -177.1(6)
C87 C88 C89 C90 3.7(11)
C88 C87 C92 F10 -178.1(6)
C88 C87 C92 C91 2.2(10)
C88 C87 B1 C81 -47.6(9)
C88 C87 B1 C93 -161.3(6)
C88 C87 B1 C99 75.2(7)
C88 C89 C90 F8 179.7(7)
C88 C89 C90 C91 -0.5(11)
C89 C90 C91 F9 179.9(7)
C89 C90 C91 C92 -1.6(12)
C90 C91 C92 F10 -179.1(7)
C90 C91 C92 C87 0.6(12)
C92 C87 C88 F6 177.9(6)
C92 C87 C88 C89 -4.4(10)
C92 C87 B1 C81 136.9(7)
C92 C87 B1 C93 23.3(10)
C92 C87 B1 C99 -100.3(8)
C93 C94 C95 F12 177.3(7)
C93 C94 C95 C96 -3.0(13)
C94 C93 C98 F15 177.6(7)
C94 C93 C98 C97 -3.8(11)
C94 C93 B1 C81 -73.2(8)
C94 C93 B1 C87 47.2(9)
C94 C93 B1 C99 163.7(6)
C94 C95 C96 F13 179.9(7)
C94 C95 C96 C97 -1.1(12)
C95 C96 C97 F14 -176.6(7)
C95 C96 C97 C98 2.4(13)
C96 C97 C98 F15 178.9(7)
C96 C97 C98 C93 0.2(13)
C98 C93 C94 F11 -176.3(6)
C98 C93 C94 C95 5.3(11)
C98 C93 B1 C81 103.1(8)
C98 C93 B1 C87 -136.5(7)
C98 C93 B1 C99 -20.0(10)
C99 C100 C101 F17 -178.1(7)
C99 C100 C101 C102 3.5(13)
C100 C99 C104 F20 -178.7(7)
C100 C99 C104 C103 4.5(11)
C100 C99 B1 C81 -165.1(7)
C100 C99 B1 C87 72.7(8)
C100 C99 B1 C93 -48.6(9)
C100 C101 C102 F18 -179.9(7)
C100 C101 C102 C103 -1.2(13)
C101 C102 C103 F19 179.6(8)
C101 C102 C103 C104 0.9(13)
C102 C103 C104 F20 -179.7(7)
C102 C103 C104 C99 -2.7(13)
C104 C99 C100 F16 174.9(7)
C104 C99 C100 C101 -4.8(12)
C104 C99 B1 C81 25.1(10)
C104 C99 B1 C87 -97.1(8)
C104 C99 B1 C93 141.6(7)
B1 C81 C82 F1 -0.6(11)
B1 C81 C82 C83 179.5(7)
B1 C81 C86 F5 4.0(11)
B1 C81 C86 C85 -176.5(7)
B1 C87 C88 F6 1.8(10)
B1 C87 C88 C89 179.6(7)
B1 C87 C92 F10 -2.4(11)
B1 C87 C92 C91 177.9(7)
B1 C93 C94 F11 0.5(10)
B1 C93 C94 C95 -177.9(7)
B1 C93 C98 F15 1.0(11)
B1 C93 C98 C97 179.6(7)
B1 C99 C100 F16 3.9(11)
B1 C99 C100 C101 -175.8(7)
B1 C99 C104 F20 -8.2(12)
B1 C99 C104 C103 174.9(7)
F21 C106 C107 F22 -3.1(11)
F21 C106 C107 C108 177.8(7)
F22 C107 C108 F23 0.2(11)
F22 C107 C108 C109 -179.9(7)
F23 C108 C109 F24 2.5(11)
F23 C108 C109 C110 -180.0(7)
F24 C109 C110 F25 -2.8(11)
F24 C109 C110 C105 -179.1(7)
F27 C115 C116 F26 -0.6(10)
F27 C115 C116 C111 178.9(7)
F28 C114 C115 F27 2.9(12)
F28 C114 C115 C116 -179.9(7)
F29 C113 C114 F28 -1.7(11)
F29 C113 C114 C115 177.9(7)
F30 C112 C113 F29 0.3(11)
F30 C112 C113 C114 177.4(7)
F32 C121 C122 F31 -0.7(11)
F32 C121 C122 C117 178.3(7)
F33 C120 C121 F32 -0.8(12)
F33 C120 C121 C122 -179.0(7)
F34 C119 C120 F33 0.3(12)
F34 C119 C120 C121 -179.9(7)
F35 C118 C119 F34 -0.1(11)
F35 C118 C119 C120 179.2(7)
F36 C124 C125 F37 3.8(12)
F36 C124 C125 C126 -180.0(7)
F37 C125 C126 F38 -2.5(12)
F37 C125 C126 C127 178.3(7)
F38 C126 C127 F39 -1.2(12)
F38 C126 C127 C128 -179.2(7)
F39 C127 C128 F40 0.5(10)
F39 C127 C128 C123 179.8(7)
C105 C106 C107 F22 177.0(7)
C105 C106 C107 C108 -2.0(12)
C106 C105 C110 F25 178.1(7)
C106 C105 C110 C109 -5.7(11)
C106 C105 B2 C111 10.6(11)
C106 C105 B2 C117 125.1(8)
C106 C105 B2 C123 -111.5(8)
C106 C107 C108 F23 179.3(7)
C106 C107 C108 C109 -0.8(11)
C107 C108 C109 F24 -177.4(7)
C107 C108 C109 C110 0.1(11)
C108 C109 C110 F25 179.7(7)
C108 C109 C110 C105 3.4(12)
C110 C105 C106 F21 -174.8(7)
C110 C105 C106 C107 5.0(11)
C110 C105 B2 C111 -175.5(6)
C110 C105 B2 C117 -61.0(9)
C110 C105 B2 C123 62.4(8)
C111 C112 C113 F29 178.5(7)
C111 C112 C113 C114 -4.4(13)
C112 C111 C116 F26 175.0(7)
C112 C111 C116 C115 -4.5(11)
C112 C111 B2 C105 54.9(10)
C112 C111 B2 C117 -66.2(9)
C112 C111 B2 C123 171.9(7)
C112 C113 C114 F28 -178.9(7)
C112 C113 C114 C115 0.7(12)
C113 C114 C115 F27 -176.7(7)
C113 C114 C115 C116 0.5(12)
C114 C115 C116 F26 -177.9(7)
C114 C115 C116 C111 1.6(12)
C116 C111 C112 F30 -175.8(6)
C116 C111 C112 C113 6.0(12)
C116 C111 B2 C105 -128.8(8)
C116 C111 B2 C117 110.1(8)
C116 C111 B2 C123 -11.9(11)
C117 C118 C119 F34 -180.0(7)
C117 C118 C119 C120 -0.7(12)
C118 C117 C122 F31 -177.5(6)
C118 C117 C122 C121 3.5(11)
C118 C117 B2 C105 -15.5(10)
C118 C117 B2 C111 105.3(8)
C118 C117 B2 C123 -133.3(7)
C118 C119 C120 F33 -179.1(7)
C118 C119 C120 C121 0.8(12)
C119 C120 C121 F32 179.4(7)
C119 C120 C121 C122 1.2(12)
C120 C121 C122 F31 177.5(7)
C120 C121 C122 C117 -3.5(12)
C122 C117 C118 F35 178.8(6)
C122 C117 C118 C119 -1.3(11)
C122 C117 B2 C105 170.6(6)
C122 C117 B2 C111 -68.6(8)
C122 C117 B2 C123 52.8(9)
C123 C124 C125 F37 -178.3(8)
C123 C124 C125 C126 -2.1(13)
C124 C123 C128 F40 -178.7(7)
C124 C123 C128 C127 2.0(11)
C124 C123 B2 C105 66.8(8)
C124 C123 B2 C111 -55.1(9)
C124 C123 B2 C117 -170.2(7)
C124 C125 C126 F38 -178.9(7)
C124 C125 C126 C127 1.9(12)
C125 C126 C127 F39 178.0(7)
C125 C126 C127 C128 0.1(12)
C126 C127 C128 F40 178.5(7)
C126 C127 C128 C123 -2.2(12)
C128 C123 C124 F36 177.9(7)
C128 C123 C124 C125 0.1(12)
C128 C123 B2 C105 -110.0(9)
C128 C123 B2 C111 128.0(8)
C128 C123 B2 C117 13.0(11)
B2 C105 C106 F21 -0.7(12)
B2 C105 C106 C107 179.1(7)
B2 C105 C110 F25 3.3(10)
B2 C105 C110 C109 179.4(7)
B2 C111 C112 F30 0.9(11)
B2 C111 C112 C113 -177.3(7)
B2 C111 C116 F26 -1.6(12)
B2 C111 C116 C115 179.0(7)
B2 C117 C118 F35 4.4(11)
B2 C117 C118 C119 -175.7(7)
B2 C117 C122 F31 -2.9(10)
B2 C117 C122 C121 178.1(7)
B2 C123 C124 F36 0.6(11)
B2 C123 C124 C125 -177.2(8)
B2 C123 C128 F40 -1.7(12)
B2 C123 C128 C127 179.0(8)
